data_9015273
loop_
_publ_author_name
'Hazen, R. M.'

_publ_section_title
;
 Effects of temperature and pressure on the crystal structure of ferromagnesian
 olivine
 T = 300 deg C, P = 1 atm
;
_journal_name_full 'American Mineralogist'
_journal_page_first 286
_journal_page_last 295
_journal_volume 62
_journal_year 1977
_chemical_compound_source 'Franklin, New Jersey, USA'
_chemical_formula_sum 'Fe1.1 Mg0.75 Mn0.15 O4 Si'
_chemical_name_mineral Fayalite
_space_group_IT_number 62
_symmetry_space_group_name_Hall '-P 2c 2ab'
_symmetry_space_group_name_H-M 'P b n m'
_cell_angle_alpha 90
_cell_angle_beta 90
_cell_angle_gamma 90
_cell_length_a 4.809
_cell_length_b 10.420
_cell_length_c 6.080
_cell_formula_units_Z 4
_cell_volume 304.667
_database_code_amcsd 0000571
_exptl_crystal_density_diffrn 3.924
_cod_original_formula_sum '(Fe1.1 Mg.75 Mn.15) Si O4'
_cod_database_code 9015273

loop_
_space_group_symop_operation_xyz
x,y,z
x,y,1/2-z
-x,-y,1/2+z
1/2+x,1/2-y,1/2+z
1/2-x,1/2+y,1/2-z
1/2-x,1/2+y,z
1/2+x,1/2-y,-z
-x,-y,-z

loop_
_atom_site_aniso_label
_atom_site_aniso_U_11
_atom_site_aniso_U_22
_atom_site_aniso_U_33
_atom_site_aniso_U_12
_atom_site_aniso_U_13
_atom_site_aniso_U_23
Fe1 0.00926 0.01815 0.01105 0.00000 -0.00163 -0.00385
Mg1 0.00926 0.01815 0.01105 0.00000 -0.00163 -0.00385
Mn1 0.00926 0.01815 0.01105 0.00000 -0.00163 -0.00385
Fe2 0.01136 0.00935 0.01011 0.00025 0.00000 0.00000
Mg2 0.01136 0.00935 0.01011 0.00025 0.00000 0.00000
Mn2 0.01136 0.00935 0.01011 0.00025 0.00000 0.00000
Si 0.00574 0.01100 0.00955 0.00025 0.00000 0.00000
O1 0.00937 0.01650 0.01180 0.00025 0.00000 0.00000
O2 0.01347 0.00935 0.01161 -0.00152 0.00000 0.00000
O3 0.01031 0.01760 0.01180 0.00203 -0.00015 0.00289

loop_
_atom_site_label
_atom_site_fract_x
_atom_site_fract_y
_atom_site_fract_z
_atom_site_occupancy
Fe1 0.00000 0.00000 0.00000 0.56200
Mg1 0.00000 0.00000 0.00000 0.36100
Mn1 0.00000 0.00000 0.00000 0.07700
Fe2 0.98760 0.27970 0.25000 0.53800
Mg2 0.98760 0.27970 0.25000 0.38900
Mn2 0.98760 0.27970 0.25000 0.07300
Si 0.42840 0.09570 0.25000 1.00000
O1 0.76490 0.09210 0.25000 1.00000
O2 0.21350 0.45240 0.25000 1.00000
O3 0.28470 0.16310 0.03750 1.00000

loop_
_cod_related_entry_id
_cod_related_entry_database
_cod_related_entry_code
1 AMCSD 0000571
